data_4036204
loop_
_publ_author_name
'Gatineau, David'
'Nguyen, Duc Hanh'
'H\'erault, Damien'
'Vanthuyne, Nicolas'
'Leclaire, Julien'
'Giordano, Laurent'
'Buono, G\'erard'

_publ_section_title
;
 H-adamantylphosphinates as universal precursors of P-stereogenic
 compounds.
;
_journal_issue 8
_journal_name_full 'The Journal of organic chemistry'
_journal_page_first 4132
_journal_page_last 4141
_journal_paper_doi 10.1021/acs.joc.5b00548
_journal_volume 80
_journal_year 2015
_chemical_absolute_configuration ad
_chemical_formula_moiety 'C15 H30 B O2 P'
_chemical_formula_sum 'C15 H30 B O2 P'
_chemical_formula_weight 284.17
_space_group_crystal_system monoclinic
_space_group_IT_number 4
_space_group_name_Hall 'P 2yb'
_space_group_name_H-M_alt 'P 1 21 1'
_atom_sites_solution_hydrogens geom
_audit_creation_date
;
'Wed Jun 04 17:22:30 2014'
;
_audit_creation_method
;
CrysAlisPro, Agilent Technologies,
Version 1.171.37.31 (release 14-01-2014 CrysAlis171 .NET)
(compiled Jan 14 2014,18:38:05)
;
_cell_angle_alpha 90.0
_cell_angle_beta 96.6403(13)
_cell_angle_gamma 90.0
_cell_formula_units_Z 4
_cell_length_a 6.57388(9)
_cell_length_b 24.3738(3)
_cell_length_c 10.48088(15)
_cell_measurement_reflns_used 8699
_cell_measurement_temperature 293(2)
_cell_measurement_theta_max 73.6640
_cell_measurement_theta_min 4.5970
_cell_volume 1668.09(4)
_computing_cell_refinement
;
CrysAlisPro, Agilent Technologies,
Version 1.171.37.31 (release 14-01-2014 CrysAlis171 .NET)
(compiled Jan 14 2014,18:38:05)
;
_computing_data_collection
;
CrysAlisPro, Agilent Technologies,
Version 1.171.37.31 (release 14-01-2014 CrysAlis171 .NET)
(compiled Jan 14 2014,18:38:05)
;
_computing_data_reduction
;
CrysAlisPro, Agilent Technologies,
Version 1.171.37.31 (release 14-01-2014 CrysAlis171 .NET)
(compiled Jan 14 2014,18:38:05)
;
_computing_molecular_graphics 'Olex2 (Dolomanov et al., 2009)'
_computing_publication_material 'Olex2 (Dolomanov et al., 2009)'
_computing_structure_refinement 'ShelXL (Sheldrick, 2008)'
_diffrn_ambient_temperature 293(2)
_diffrn_detector 'CCD plate'
_diffrn_detector_area_resol_mean 5.3048
_diffrn_detector_type AtlasS2
_diffrn_measured_fraction_theta_full 1.000
_diffrn_measured_fraction_theta_max 0.979
_diffrn_measurement_details
;
#__ type_ start__ end____ width___ exp.time_
  1 omega  -25.00   34.00   1.0000    2.0000
omega____ theta____ kappa____ phi______ frames
    -      -40.0146   38.0000  -90.0000 59

#__ type_ start__ end____ width___ exp.time_
  2 omega  -49.00   32.00   1.0000    2.0000
omega____ theta____ kappa____ phi______ frames
    -      -40.0146   38.0000   30.0000 81

#__ type_ start__ end____ width___ exp.time_
  3 omega  -49.00   36.00   1.0000    2.0000
omega____ theta____ kappa____ phi______ frames
    -      -40.0146   38.0000 -150.0000 85

#__ type_ start__ end____ width___ exp.time_
  4 omega   46.00   83.00   1.0000    2.0000
omega____ theta____ kappa____ phi______ frames
    -       40.0146 -125.0000  -60.0000 37

#__ type_ start__ end____ width___ exp.time_
  5 omega   36.00   92.00   1.0000   10.0000
omega____ theta____ kappa____ phi______ frames
    -      107.6719  -94.0000    0.0000 56

#__ type_ start__ end____ width___ exp.time_
  6 omega   86.00  129.00   1.0000   10.0000
omega____ theta____ kappa____ phi______ frames
    -      107.6719  -77.0000  -90.0000 43

#__ type_ start__ end____ width___ exp.time_
  7 omega   81.00  173.00   1.0000   10.0000
omega____ theta____ kappa____ phi______ frames
    -      107.6719   30.0000  -30.0000 92

#__ type_ start__ end____ width___ exp.time_
  8 omega   58.00   95.00   1.0000    2.0000
omega____ theta____ kappa____ phi______ frames
    -       40.0146 -125.0000  138.0000 37

#__ type_ start__ end____ width___ exp.time_
  9 omega   50.00   97.00   1.0000   10.0000
omega____ theta____ kappa____ phi______ frames
    -      107.6719  -94.0000  120.0000 47

#__ type_ start__ end____ width___ exp.time_
 10 omega   55.00   91.00   1.0000   10.0000
omega____ theta____ kappa____ phi______ frames
    -      107.6719  -30.0000  120.0000 36

#__ type_ start__ end____ width___ exp.time_
 11 omega   31.00   66.00   1.0000   10.0000
omega____ theta____ kappa____ phi______ frames
    -      107.6719  -30.0000   30.0000 35

#__ type_ start__ end____ width___ exp.time_
 12 omega   32.00   90.00   1.0000   10.0000
omega____ theta____ kappa____ phi______ frames
    -      107.6719  -30.0000   60.0000 58

#__ type_ start__ end____ width___ exp.time_
 13 omega   35.00   94.00   1.0000   10.0000
omega____ theta____ kappa____ phi______ frames
    -      107.6719  -94.0000   60.0000 59

#__ type_ start__ end____ width___ exp.time_
 14 omega   35.00  165.00   1.0000   10.0000
omega____ theta____ kappa____ phi______ frames
    -      107.6719  -15.0000  -90.0000 130

#__ type_ start__ end____ width___ exp.time_
 15 omega   51.00  108.00   1.0000   10.0000
omega____ theta____ kappa____ phi______ frames
    -      107.6719  -94.0000 -120.0000 57

#__ type_ start__ end____ width___ exp.time_
 16 omega   36.00   90.00   1.0000   10.0000
omega____ theta____ kappa____ phi______ frames
    -      107.6719  -94.0000 -180.0000 54

#__ type_ start__ end____ width___ exp.time_
 17 omega   33.00   79.00   1.0000   10.0000
omega____ theta____ kappa____ phi______ frames
    -      107.6719  -30.0000 -180.0000 46

#__ type_ start__ end____ width___ exp.time_
 18 omega   34.00   95.00   1.0000   10.0000
omega____ theta____ kappa____ phi______ frames
    -      107.6719  -45.0000 -120.0000 61

#__ type_ start__ end____ width___ exp.time_
 19 omega  -69.00   22.00   1.0000    2.0000
omega____ theta____ kappa____ phi______ frames
    -      -40.0146   19.0000  150.0000 91
;
_diffrn_measurement_device 'four-circle diffractometer'
_diffrn_measurement_device_type 'SuperNova, Dual, Cu at zero, AtlasS2'
_diffrn_measurement_method '\w scans'
_diffrn_orient_matrix_UB_11 -0.0194499000
_diffrn_orient_matrix_UB_12 -0.0629575000
_diffrn_orient_matrix_UB_13 -0.0054225000
_diffrn_orient_matrix_UB_21 -0.0422987000
_diffrn_orient_matrix_UB_22 0.0026460000
_diffrn_orient_matrix_UB_23 -0.1475802000
_diffrn_orient_matrix_UB_31 0.2312855000
_diffrn_orient_matrix_UB_32 -0.0048351000
_diffrn_orient_matrix_UB_33 -0.0098981000
_diffrn_radiation_monochromator mirror
_diffrn_radiation_probe x-ray
_diffrn_radiation_type CuK\a
_diffrn_radiation_wavelength 1.54184
_diffrn_reflns_av_R_equivalents 0.0283
_diffrn_reflns_av_unetI/netI 0.0340
_diffrn_reflns_Laue_measured_fraction_full 1.000
_diffrn_reflns_Laue_measured_fraction_max 0.979
_diffrn_reflns_limit_h_max 7
_diffrn_reflns_limit_h_min -3
_diffrn_reflns_limit_k_max 30
_diffrn_reflns_limit_k_min -30
_diffrn_reflns_limit_l_max 12
_diffrn_reflns_limit_l_min -13
_diffrn_reflns_number 11445
_diffrn_reflns_point_group_measured_fraction_full 0.999
_diffrn_reflns_point_group_measured_fraction_max 0.963
_diffrn_reflns_theta_full 67.684
_diffrn_reflns_theta_max 73.770
_diffrn_reflns_theta_min 3.627
_diffrn_source 'sealed X-ray tube'
_diffrn_source_type 'SuperNova (Cu) X-ray Source'
_exptl_absorpt_coefficient_mu 1.414
_exptl_absorpt_correction_T_max 1.00000
_exptl_absorpt_correction_T_min 0.78731
_exptl_absorpt_correction_type multi-scan
_exptl_absorpt_process_details
;
CrysAlisPro, Agilent Technologies,
Version 1.171.37.31 (release 14-01-2014 CrysAlis171 .NET)
(compiled Jan 14 2014,18:38:05)
Empirical absorption correction using spherical harmonics,
 implemented in SCALE3 ABSPACK scaling algorithm.
;
_exptl_crystal_colour colorless
_exptl_crystal_density_diffrn 1.132
_exptl_crystal_description
;
;
_exptl_crystal_F_000 624
_exptl_crystal_size_max .2
_exptl_crystal_size_mid .1
_exptl_crystal_size_min .07
_refine_diff_density_max 0.263
_refine_diff_density_min -0.185
_refine_diff_density_rms 0.038
_refine_ls_abs_structure_details
;
 Flack x determined using 2995 quotients [(I+)-(I-)]/[(I+)+(I-)]
 (Parsons and Flack (2004), Acta Cryst. A60, s61).
;
_refine_ls_abs_structure_Flack 0.013(7)
_refine_ls_extinction_method none
_refine_ls_goodness_of_fit_ref 1.067
_refine_ls_hydrogen_treatment constr
_refine_ls_matrix_type full
_refine_ls_number_parameters 353
_refine_ls_number_reflns 6504
_refine_ls_number_restraints 1
_refine_ls_restrained_S_all 1.067
_refine_ls_R_factor_all 0.0351
_refine_ls_R_factor_gt 0.0346
_refine_ls_shift/su_max 0.000
_refine_ls_shift/su_mean 0.000
_refine_ls_structure_factor_coef Fsqd
_refine_ls_weighting_details 'w=1/[\s^2^(Fo^2^)+(0.0588P)^2^+0.0776P] where P=(Fo^2^+2Fc^2^)/3'
_refine_ls_weighting_scheme calc
_refine_ls_wR_factor_gt 0.0920
_refine_ls_wR_factor_ref 0.0926
_reflns_Friedel_coverage 0.920
_reflns_Friedel_fraction_full 0.999
_reflns_Friedel_fraction_max 0.947
_reflns_number_gt 6393
_reflns_number_total 6504
_reflns_threshold_expression 'I > 2\s(I)'
_cod_data_source_file jo5b00548_si_002.cif
_cod_data_source_block CCDC1048713
_cod_depositor_comments
;

2020-05-25
Z value and formula fixed to values more according to usual
chemical conventions.                 miguel
;
_cod_original_formula_moiety '2(C15 H30 B O2 P)'
_cod_original_formula_sum 'C30 H60 B2 O4 P2'
_cod_original_formula_units_Z 2
_cod_original_formula_weight 568.34
_cod_database_code 4036204
_shelxl_version_number 2013-4
_shelx_space_group_comment
;
The symmetry employed for this shelxl refinement is uniquely defined
by the following loop, which should always be used as a source of
symmetry information in preference to the above space-group names.
They are only intended as comments.
;
_reflns_odcompleteness_completeness 99.97
_reflns_odcompleteness_iscentric 1
_reflns_odcompleteness_theta 66.97
_olex2_refinement_description
;
1. Fixed Uiso
 At 1.2 times of:
  All C(H) groups, All C(H,H) groups
 At 1.5 times of:
  All B(H,H,H) groups, All C(H,H,H) groups, All O(H) groups
2.a Ternary CH refined with riding coordinates:
 C3(H3), C5(H5), C7(H7), C18(H18), C20(H20), C22(H22)
2.b Secondary CH2 refined with riding coordinates:
 C2(H2A,H2B), C4(H4A,H4B), C6(H6A,H6B), C8(H8A,H8B), C9(H9A,H9B), C10(H10A,
 H10B), C11(H11A,H11B), C17(H17A,H17B), C19(H19A,H19B), C21(H21A,H21B),
 C23(H23A,H23B), C24(H24A,H24B), C25(H25A,H25B), C26(H26A,H26B)
2.c Idealised Me refined as rotating group:
 C13(H13A,H13B,H13C), C14(H14A,H14B,H14C), C15(H15A,H15B,H15C), B1(H1A,H1B,
 H1C), C28(H28A,H28B,H28C), C29(H29A,H29B,H29C), C30(H30A,H30B,H30C), B2(H2C,
 H2D,H2E)
2.d Idealised tetrahedral OH refined as rotating group:
 O1(H1), O3(H3A)
;
_olex2_submission_special_instructions 'No special instructions were received'

loop_
_space_group_symop_operation_xyz
'x, y, z'
'-x, y+1/2, -z'

loop_
_atom_site_label
_atom_site_type_symbol
_atom_site_fract_x
_atom_site_fract_y
_atom_site_fract_z
_atom_site_U_iso_or_equiv
_atom_site_adp_type
_atom_site_occupancy
_atom_site_site_symmetry_order
_atom_site_calc_flag
_atom_site_refinement_flags_posn
P1 P 0.96871(9) 0.03313(2) 0.38988(5) 0.04010(14) Uani 1 1 d .
O1 O 0.6433(4) 0.01339(14) 0.5260(3) 0.0845(8) Uani 1 1 d .
H1 H 0.5481 0.0146 0.4681 0.127 Uiso 1 1 calc GR
O2 O 0.8088(3) 0.06211(7) 0.28520(16) 0.0490(4) Uani 1 1 d .
C1 C 0.7635(4) 0.05217(9) 0.1471(2) 0.0400(4) Uani 1 1 d .
C2 C 0.9429(4) 0.06918(12) 0.0776(3) 0.0518(6) Uani 1 1 d .
H2A H 1.0612 0.0466 0.1055 0.062 Uiso 1 1 calc R
H2B H 0.9782 0.1072 0.0969 0.062 Uiso 1 1 calc R
C3 C 0.8825(5) 0.06212(14) -0.0675(3) 0.0607(7) Uani 1 1 d .
H3 H 0.9977 0.0727 -0.1138 0.073 Uiso 1 1 calc R
C4 C 0.8261(5) 0.00197(16) -0.0967(3) 0.0703(9) Uani 1 1 d .
H4A H 0.7900 -0.0028 -0.1884 0.084 Uiso 1 1 calc R
H4B H 0.9426 -0.0214 -0.0697 0.084 Uiso 1 1 calc R
C5 C 0.6459(5) -0.01422(11) -0.0256(3) 0.0554(6) Uani 1 1 d .
H5 H 0.6096 -0.0526 -0.0448 0.066 Uiso 1 1 calc R
C6 C 0.4631(4) 0.02231(13) -0.0687(3) 0.0578(7) Uani 1 1 d .
H6A H 0.4237 0.0177 -0.1602 0.069 Uiso 1 1 calc R
H6B H 0.3478 0.0119 -0.0241 0.069 Uiso 1 1 calc R
C7 C 0.5185(4) 0.08183(11) -0.0398(3) 0.0530(6) Uani 1 1 d .
H7 H 0.4001 0.1052 -0.0671 0.064 Uiso 1 1 calc R
C8 C 0.5791(4) 0.08856(10) 0.1058(2) 0.0462(5) Uani 1 1 d .
H8A H 0.6130 0.1266 0.1255 0.055 Uiso 1 1 calc R
H8B H 0.4654 0.0782 0.1519 0.055 Uiso 1 1 calc R
C9 C 0.7046(4) -0.00748(10) 0.1204(3) 0.0476(5) Uani 1 1 d .
H9A H 0.5897 -0.0174 0.1660 0.057 Uiso 1 1 calc R
H9B H 0.8189 -0.0313 0.1494 0.057 Uiso 1 1 calc R
C10 C 0.6968(6) 0.09875(14) -0.1106(3) 0.0652(7) Uani 1 1 d .
H10A H 0.7312 0.1369 -0.0922 0.078 Uiso 1 1 calc R
H10B H 0.6594 0.0950 -0.2025 0.078 Uiso 1 1 calc R
C11 C 0.8123(5) -0.01128(13) 0.4808(3) 0.0630(7) Uani 1 1 d .
H11A H 0.7642 -0.0419 0.4264 0.076 Uiso 1 1 calc R
H11B H 0.8994 -0.0261 0.5537 0.076 Uiso 1 1 calc R
C12 C 1.0555(4) 0.09213(11) 0.4924(3) 0.0525(6) Uani 1 1 d .
C13 C 1.2030(7) 0.12503(16) 0.4195(4) 0.0857(12) Uani 1 1 d .
H13A H 1.3229 0.1035 0.4111 0.129 Uiso 1 1 calc GR
H13B H 1.2417 0.1581 0.4659 0.129 Uiso 1 1 calc GR
H13C H 1.1370 0.1342 0.3357 0.129 Uiso 1 1 calc GR
C14 C 1.1693(6) 0.07023(17) 0.6178(3) 0.0756(9) Uani 1 1 d .
H14A H 1.0752 0.0507 0.6648 0.113 Uiso 1 1 calc GR
H14B H 1.2274 0.1003 0.6687 0.113 Uiso 1 1 calc GR
H14C H 1.2766 0.0459 0.5987 0.113 Uiso 1 1 calc GR
C15 C 0.8759(6) 0.12793(17) 0.5185(4) 0.0821(10) Uani 1 1 d .
H15A H 0.8043 0.1401 0.4384 0.123 Uiso 1 1 calc GR
H15B H 0.9253 0.1592 0.5685 0.123 Uiso 1 1 calc GR
H15C H 0.7845 0.1072 0.5649 0.123 Uiso 1 1 calc GR
B1 B 1.1862(5) -0.01243(15) 0.3431(4) 0.0613(8) Uani 1 1 d .
H1A H 1.1303 -0.0407 0.2858 0.092 Uiso 1 1 calc GR
H1B H 1.2569 -0.0288 0.4190 0.092 Uiso 1 1 calc GR
H1C H 1.2802 0.0094 0.3013 0.092 Uiso 1 1 calc GR
P2 P 0.62209(8) 0.28990(2) 0.19936(5) 0.03863(14) Uani 1 1 d .
O3 O 0.3074(3) 0.26489(12) 0.3420(2) 0.0724(6) Uani 1 1 d .
H3A H 0.2105 0.2662 0.2853 0.109 Uiso 1 1 calc GR
O4 O 0.4577(3) 0.31483(7) 0.09021(17) 0.0481(4) Uani 1 1 d .
C16 C 0.4138(4) 0.29990(9) -0.0458(2) 0.0416(5) Uani 1 1 d .
C17 C 0.5920(5) 0.31548(15) -0.1176(3) 0.0608(7) Uani 1 1 d .
H17A H 0.7122 0.2944 -0.0854 0.073 Uiso 1 1 calc R
H17B H 0.6235 0.3541 -0.1048 0.073 Uiso 1 1 calc R
C18 C 0.5347(6) 0.30377(18) -0.2612(3) 0.0729(9) Uani 1 1 d .
H18 H 0.6495 0.3133 -0.3089 0.087 Uiso 1 1 calc R
C19 C 0.4822(6) 0.24262(19) -0.2800(3) 0.0811(11) Uani 1 1 d .
H19A H 0.4472 0.2349 -0.3706 0.097 Uiso 1 1 calc R
H19B H 0.6001 0.2204 -0.2487 0.097 Uiso 1 1 calc R
C20 C 0.3038(6) 0.22835(13) -0.2075(3) 0.0685(9) Uani 1 1 d .
H20 H 0.2711 0.1894 -0.2199 0.082 Uiso 1 1 calc R
C21 C 0.1168(5) 0.26241(15) -0.2564(4) 0.0701(8) Uani 1 1 d .
H21A H 0.0771 0.2548 -0.3467 0.084 Uiso 1 1 calc R
H21B H 0.0030 0.2530 -0.2094 0.084 Uiso 1 1 calc R
C22 C 0.1686(5) 0.32291(13) -0.2379(3) 0.0613(7) Uani 1 1 d .
H22 H 0.0489 0.3451 -0.2696 0.074 Uiso 1 1 calc R
C23 C 0.2266(4) 0.33418(11) -0.0937(3) 0.0516(6) Uani 1 1 d .
H23A H 0.2568 0.3728 -0.0801 0.062 Uiso 1 1 calc R
H23B H 0.1131 0.3247 -0.0465 0.062 Uiso 1 1 calc R
C24 C 0.3599(5) 0.23966(10) -0.0626(3) 0.0513(6) Uani 1 1 d .
H24A H 0.2450 0.2308 -0.0160 0.062 Uiso 1 1 calc R
H24B H 0.4756 0.2172 -0.0290 0.062 Uiso 1 1 calc R
C25 C 0.3457(7) 0.33770(17) -0.3111(3) 0.0782(10) Uani 1 1 d .
H25A H 0.3764 0.3765 -0.3005 0.094 Uiso 1 1 calc R
H25B H 0.3091 0.3306 -0.4019 0.094 Uiso 1 1 calc R
C26 C 0.4767(4) 0.24317(13) 0.2922(3) 0.0578(6) Uani 1 1 d .
H26A H 0.4311 0.2124 0.2375 0.069 Uiso 1 1 calc R
H26B H 0.5694 0.2288 0.3631 0.069 Uiso 1 1 calc R
C27 C 0.6896(4) 0.35147(11) 0.2979(3) 0.0511(6) Uani 1 1 d .
C28 C 0.8191(6) 0.38830(14) 0.2212(4) 0.0753(9) Uani 1 1 d .
H28A H 0.9449 0.3699 0.2095 0.113 Uiso 1 1 calc GR
H28B H 0.8490 0.4220 0.2670 0.113 Uiso 1 1 calc GR
H28C H 0.7449 0.3961 0.1388 0.113 Uiso 1 1 calc GR
C29 C 0.8159(6) 0.33308(17) 0.4236(3) 0.0772(10) Uani 1 1 d .
H29A H 0.7354 0.3087 0.4694 0.116 Uiso 1 1 calc GR
H29B H 0.8539 0.3646 0.4758 0.116 Uiso 1 1 calc GR
H29C H 0.9371 0.3144 0.4040 0.116 Uiso 1 1 calc GR
C30 C 0.5002(6) 0.38298(14) 0.3258(3) 0.0684(8) Uani 1 1 d .
H30A H 0.4180 0.3914 0.2465 0.103 Uiso 1 1 calc GR
H30B H 0.5408 0.4164 0.3700 0.103 Uiso 1 1 calc GR
H30C H 0.4221 0.3610 0.3785 0.103 Uiso 1 1 calc GR
B2 B 0.8535(4) 0.24869(15) 0.1576(3) 0.0546(7) Uani 1 1 d .
H2C H 0.8097 0.2225 0.0917 0.082 Uiso 1 1 calc GR
H2D H 0.9148 0.2298 0.2327 0.082 Uiso 1 1 calc GR
H2E H 0.9520 0.2732 0.1274 0.082 Uiso 1 1 calc GR

loop_
_atom_site_aniso_label
_atom_site_aniso_U_11
_atom_site_aniso_U_22
_atom_site_aniso_U_33
_atom_site_aniso_U_23
_atom_site_aniso_U_13
_atom_site_aniso_U_12
P1 0.0418(3) 0.0438(3) 0.0330(3) 0.0023(2) -0.00297(19) -0.0034(2)
O1 0.0573(13) 0.121(2) 0.0763(16) 0.0181(15) 0.0111(11) -0.0128(13)
O2 0.0571(10) 0.0562(10) 0.0313(8) -0.0054(7) -0.0051(7) 0.0127(8)
C1 0.0441(11) 0.0443(11) 0.0295(10) -0.0022(8) -0.0045(8) 0.0040(8)
C2 0.0472(13) 0.0669(15) 0.0410(13) -0.0030(11) 0.0041(10) -0.0024(11)
C3 0.0581(15) 0.088(2) 0.0377(13) 0.0003(13) 0.0116(11) 0.0005(14)
C4 0.075(2) 0.091(2) 0.0420(14) -0.0219(14) -0.0032(13) 0.0284(17)
C5 0.0684(17) 0.0468(12) 0.0454(13) -0.0110(10) -0.0168(12) 0.0071(11)
C6 0.0554(14) 0.0664(17) 0.0461(13) -0.0041(12) -0.0181(11) 0.0019(12)
C7 0.0577(15) 0.0548(14) 0.0423(13) 0.0038(10) -0.0121(11) 0.0147(11)
C8 0.0509(13) 0.0484(12) 0.0378(12) 0.0000(9) -0.0015(9) 0.0095(10)
C9 0.0523(13) 0.0438(12) 0.0431(13) -0.0004(10) -0.0101(10) 0.0043(10)
C10 0.087(2) 0.0681(17) 0.0379(13) 0.0094(12) -0.0020(13) 0.0005(15)
C11 0.0581(16) 0.0650(16) 0.0645(18) 0.0149(14) 0.0005(13) -0.0170(13)
C12 0.0607(15) 0.0531(13) 0.0405(12) -0.0046(11) -0.0079(11) -0.0112(11)
C13 0.100(3) 0.074(2) 0.079(2) 0.0050(18) -0.006(2) -0.042(2)
C14 0.093(2) 0.088(2) 0.0394(14) -0.0061(14) -0.0198(15) -0.0029(19)
C15 0.091(2) 0.074(2) 0.078(2) -0.0297(18) -0.0031(19) 0.0063(18)
B1 0.0538(17) 0.0695(19) 0.0575(18) -0.0018(15) -0.0071(14) 0.0166(14)
P2 0.0385(3) 0.0426(3) 0.0343(3) 0.0028(2) 0.00233(19) -0.0009(2)
O3 0.0541(11) 0.0978(17) 0.0676(14) 0.0030(12) 0.0170(10) -0.0066(11)
O4 0.0530(9) 0.0529(9) 0.0361(8) -0.0056(7) -0.0042(7) 0.0089(7)
C16 0.0446(11) 0.0451(11) 0.0333(10) -0.0025(9) -0.0029(8) 0.0001(9)
C17 0.0560(15) 0.0811(19) 0.0445(14) 0.0021(13) 0.0021(11) -0.0098(13)
C18 0.0684(18) 0.112(3) 0.0390(14) 0.0038(15) 0.0113(12) -0.0012(17)
C19 0.091(2) 0.105(3) 0.0441(15) -0.0248(17) -0.0023(15) 0.033(2)
C20 0.087(2) 0.0526(15) 0.0586(17) -0.0191(13) -0.0213(16) 0.0078(14)
C21 0.0687(18) 0.0741(19) 0.0607(18) -0.0148(15) -0.0218(14) -0.0010(15)
C22 0.0693(17) 0.0611(15) 0.0480(15) -0.0021(12) -0.0173(13) 0.0142(13)
C23 0.0601(15) 0.0478(12) 0.0436(13) -0.0034(10) -0.0084(11) 0.0094(11)
C24 0.0602(15) 0.0430(11) 0.0476(14) -0.0033(10) -0.0068(11) 0.0025(10)
C25 0.101(3) 0.090(2) 0.0394(15) 0.0113(14) -0.0081(15) 0.000(2)
C26 0.0546(15) 0.0607(15) 0.0592(16) 0.0143(13) 0.0112(12) -0.0050(11)
C27 0.0622(15) 0.0495(12) 0.0388(12) -0.0029(10) -0.0056(10) -0.0038(11)
C28 0.085(2) 0.0633(17) 0.076(2) -0.0017(15) 0.0000(17) -0.0286(16)
C29 0.091(2) 0.089(2) 0.0451(16) -0.0075(15) -0.0194(15) 0.0071(19)
C30 0.085(2) 0.0616(16) 0.0571(17) -0.0123(13) 0.0028(15) 0.0103(15)
B2 0.0418(14) 0.0648(17) 0.0570(17) 0.0019(14) 0.0053(12) 0.0093(12)

loop_
_atom_type_symbol
_atom_type_description
_atom_type_scat_dispersion_real
_atom_type_scat_dispersion_imag
_atom_type_scat_source
C C 0.0181 0.0091 'International Tables Vol C Tables 4.2.6.8 and 6.1.1.4'
H H 0.0000 0.0000 'International Tables Vol C Tables 4.2.6.8 and 6.1.1.4'
B B 0.0090 0.0039 'International Tables Vol C Tables 4.2.6.8 and 6.1.1.4'
O O 0.0492 0.0322 'International Tables Vol C Tables 4.2.6.8 and 6.1.1.4'
P P 0.2955 0.4335 'International Tables Vol C Tables 4.2.6.8 and 6.1.1.4'

loop_
_geom_angle_atom_site_label_1
_geom_angle_atom_site_label_2
_geom_angle_atom_site_label_3
_geom_angle
O2 P1 C11 104.73(13)
O2 P1 C12 100.98(11)
O2 P1 B1 122.18(12)
C11 P1 C12 108.16(15)
C11 P1 B1 105.67(17)
C12 P1 B1 114.23(15)
C11 O1 H1 109.5
C1 O2 P1 130.52(14)
O2 C1 C2 110.5(2)
O2 C1 C8 104.41(18)
O2 C1 C9 110.99(19)
C2 C1 C8 110.0(2)
C2 C1 C9 111.6(2)
C9 C1 C8 109.05(19)
C1 C2 H2A 110.0
C1 C2 H2B 110.0
C1 C2 C3 108.6(2)
H2A C2 H2B 108.4
C3 C2 H2A 110.0
C3 C2 H2B 110.0
C2 C3 H3 109.5
C2 C3 C10 109.4(2)
C4 C3 C2 109.5(3)
C4 C3 H3 109.5
C4 C3 C10 109.3(3)
C10 C3 H3 109.5
C3 C4 H4A 109.8
C3 C4 H4B 109.8
H4A C4 H4B 108.2
C5 C4 C3 109.5(2)
C5 C4 H4A 109.8
C5 C4 H4B 109.8
C4 C5 H5 109.4
C4 C5 C9 109.8(2)
C6 C5 C4 109.6(3)
C6 C5 H5 109.4
C6 C5 C9 109.3(2)
C9 C5 H5 109.4
C5 C6 H6A 109.7
C5 C6 H6B 109.7
H6A C6 H6B 108.2
C7 C6 C5 109.7(2)
C7 C6 H6A 109.7
C7 C6 H6B 109.7
C6 C7 H7 109.4
C6 C7 C8 109.1(2)
C8 C7 H7 109.4
C10 C7 C6 110.1(3)
C10 C7 H7 109.4
C10 C7 C8 109.2(2)
C1 C8 C7 109.01(19)
C1 C8 H8A 109.9
C1 C8 H8B 109.9
C7 C8 H8A 109.9
C7 C8 H8B 109.9
H8A C8 H8B 108.3
C1 C9 C5 108.3(2)
C1 C9 H9A 110.0
C1 C9 H9B 110.0
C5 C9 H9A 110.0
C5 C9 H9B 110.0
H9A C9 H9B 108.4
C3 C10 H10A 109.8
C3 C10 H10B 109.8
C7 C10 C3 109.3(2)
C7 C10 H10A 109.8
C7 C10 H10B 109.8
H10A C10 H10B 108.3
P1 C11 H11A 108.3
P1 C11 H11B 108.3
O1 C11 P1 116.0(2)
O1 C11 H11A 108.3
O1 C11 H11B 108.3
H11A C11 H11B 107.4
C13 C12 P1 106.8(2)
C13 C12 C14 109.7(3)
C14 C12 P1 108.4(2)
C15 C12 P1 111.0(2)
C15 C12 C13 109.9(3)
C15 C12 C14 111.0(3)
C12 C13 H13A 109.5
C12 C13 H13B 109.5
C12 C13 H13C 109.5
H13A C13 H13B 109.5
H13A C13 H13C 109.5
H13B C13 H13C 109.5
C12 C14 H14A 109.5
C12 C14 H14B 109.5
C12 C14 H14C 109.5
H14A C14 H14B 109.5
H14A C14 H14C 109.5
H14B C14 H14C 109.5
C12 C15 H15A 109.5
C12 C15 H15B 109.5
C12 C15 H15C 109.5
H15A C15 H15B 109.5
H15A C15 H15C 109.5
H15B C15 H15C 109.5
P1 B1 H1A 109.5
P1 B1 H1B 109.5
P1 B1 H1C 109.5
H1A B1 H1B 109.5
H1A B1 H1C 109.5
H1B B1 H1C 109.5
O4 P2 C26 105.33(12)
O4 P2 C27 100.95(11)
O4 P2 B2 121.63(12)
C26 P2 C27 108.29(14)
C26 P2 B2 105.77(15)
C27 P2 B2 114.08(14)
C26 O3 H3A 109.5
C16 O4 P2 129.87(15)
O4 C16 C17 110.2(2)
O4 C16 C23 104.15(19)
O4 C16 C24 111.7(2)
C17 C16 C23 110.0(2)
C17 C16 C24 111.7(2)
C24 C16 C23 108.9(2)
C16 C17 H17A 109.9
C16 C17 H17B 109.9
C16 C17 C18 109.0(2)
H17A C17 H17B 108.3
C18 C17 H17A 109.9
C18 C17 H17B 109.9
C17 C18 H18 109.9
C17 C18 C19 109.4(3)
C19 C18 H18 109.9
C25 C18 C17 109.3(3)
C25 C18 H18 109.9
C25 C18 C19 108.6(3)
C18 C19 H19A 109.8
C18 C19 H19B 109.8
H19A C19 H19B 108.2
C20 C19 C18 109.6(3)
C20 C19 H19A 109.8
C20 C19 H19B 109.8
C19 C20 H20 109.1
C19 C20 C21 110.4(3)
C19 C20 C24 110.0(3)
C21 C20 H20 109.1
C21 C20 C24 109.0(3)
C24 C20 H20 109.1
C20 C21 H21A 109.9
C20 C21 H21B 109.9
H21A C21 H21B 108.3
C22 C21 C20 109.0(3)
C22 C21 H21A 109.9
C22 C21 H21B 109.9
C21 C22 H22 109.4
C21 C22 C23 108.9(3)
C23 C22 H22 109.4
C25 C22 C21 110.0(3)
C25 C22 H22 109.4
C25 C22 C23 109.7(3)
C16 C23 C22 108.9(2)
C16 C23 H23A 109.9
C16 C23 H23B 109.9
C22 C23 H23A 109.9
C22 C23 H23B 109.9
H23A C23 H23B 108.3
C16 C24 C20 108.2(2)
C16 C24 H24A 110.1
C16 C24 H24B 110.1
C20 C24 H24A 110.1
C20 C24 H24B 110.1
H24A C24 H24B 108.4
C18 C25 H25A 109.7
C18 C25 H25B 109.7
C22 C25 C18 109.9(3)
C22 C25 H25A 109.7
C22 C25 H25B 109.7
H25A C25 H25B 108.2
P2 C26 H26A 108.1
P2 C26 H26B 108.1
O3 C26 P2 116.9(2)
O3 C26 H26A 108.1
O3 C26 H26B 108.1
H26A C26 H26B 107.3
C28 C27 P2 107.2(2)
C28 C27 C29 110.1(3)
C29 C27 P2 108.2(2)
C30 C27 P2 111.7(2)
C30 C27 C28 108.8(3)
C30 C27 C29 110.8(3)
C27 C28 H28A 109.5
C27 C28 H28B 109.5
C27 C28 H28C 109.5
H28A C28 H28B 109.5
H28A C28 H28C 109.5
H28B C28 H28C 109.5
C27 C29 H29A 109.5
C27 C29 H29B 109.5
C27 C29 H29C 109.5
H29A C29 H29B 109.5
H29A C29 H29C 109.5
H29B C29 H29C 109.5
C27 C30 H30A 109.5
C27 C30 H30B 109.5
C27 C30 H30C 109.5
H30A C30 H30B 109.5
H30A C30 H30C 109.5
H30B C30 H30C 109.5
P2 B2 H2C 109.5
P2 B2 H2D 109.5
P2 B2 H2E 109.5
H2C B2 H2D 109.5
H2C B2 H2E 109.5
H2D B2 H2E 109.5

loop_
_geom_bond_atom_site_label_1
_geom_bond_atom_site_label_2
_geom_bond_distance
P1 O2 1.5941(17)
P1 C11 1.834(3)
P1 C12 1.846(3)
P1 B1 1.918(3)
O1 H1 0.8200
O1 C11 1.394(4)
O2 C1 1.464(2)
C1 C2 1.514(3)
C1 C8 1.524(3)
C1 C9 1.522(3)
C2 H2A 0.9700
C2 H2B 0.9700
C2 C3 1.536(4)
C3 H3 0.9800
C3 C4 1.534(5)
C3 C10 1.537(5)
C4 H4A 0.9700
C4 H4B 0.9700
C4 C5 1.522(5)
C5 H5 0.9800
C5 C6 1.521(4)
C5 C9 1.543(3)
C6 H6A 0.9700
C6 H6B 0.9700
C6 C7 1.517(4)
C7 H7 0.9800
C7 C8 1.541(3)
C7 C10 1.515(5)
C8 H8A 0.9700
C8 H8B 0.9700
C9 H9A 0.9700
C9 H9B 0.9700
C10 H10A 0.9700
C10 H10B 0.9700
C11 H11A 0.9700
C11 H11B 0.9700
C12 C13 1.529(5)
C12 C14 1.531(4)
C12 C15 1.518(5)
C13 H13A 0.9600
C13 H13B 0.9600
C13 H13C 0.9600
C14 H14A 0.9600
C14 H14B 0.9600
C14 H14C 0.9600
C15 H15A 0.9600
C15 H15B 0.9600
C15 H15C 0.9600
B1 H1A 0.9600
B1 H1B 0.9600
B1 H1C 0.9600
P2 O4 1.6001(18)
P2 C26 1.837(3)
P2 C27 1.847(3)
P2 B2 1.915(3)
O3 H3A 0.8200
O3 C26 1.387(4)
O4 C16 1.468(3)
C16 C17 1.512(4)
C16 C23 1.524(3)
C16 C24 1.516(3)
C17 H17A 0.9700
C17 H17B 0.9700
C17 C18 1.535(4)
C18 H18 0.9800
C18 C19 1.537(6)
C18 C25 1.533(5)
C19 H19A 0.9700
C19 H19B 0.9700
C19 C20 1.510(6)
C20 H20 0.9800
C20 C21 1.522(5)
C20 C24 1.546(4)
C21 H21A 0.9700
C21 H21B 0.9700
C21 C22 1.521(5)
C22 H22 0.9800
C22 C23 1.540(4)
C22 C25 1.510(5)
C23 H23A 0.9700
C23 H23B 0.9700
C24 H24A 0.9700
C24 H24B 0.9700
C25 H25A 0.9700
C25 H25B 0.9700
C26 H26A 0.9700
C26 H26B 0.9700
C27 C28 1.528(4)
C27 C29 1.540(4)
C27 C30 1.520(4)
C28 H28A 0.9600
C28 H28B 0.9600
C28 H28C 0.9600
C29 H29A 0.9600
C29 H29B 0.9600
C29 H29C 0.9600
C30 H30A 0.9600
C30 H30B 0.9600
C30 H30C 0.9600
B2 H2C 0.9600
B2 H2D 0.9600
B2 H2E 0.9600
